data_2022862
loop_
_publ_author_name
'Guseinov, Firudin I.'
'Knyazev, Aleksandr V.'
'Shuvalova, Elena V.'
'Kobrakov, Konstantin I.'
'Samigullina, Aida I.'
'Atio\(glu, Zeliha'
'Akkurt, Mehmet'
'Bhattarai, Ajaya'

_publ_section_title
;
 Synthesis, crystal structure and Hirshfeld surface analysis of
 (2Z,2&#x2032;E)-2,2&#x2032;-(3-methoxy-3-phenylpropane-1,2-diylidene)bis(hydrazine-1-carbothioamide)
 dimethylformamide monosolvate
;
_journal_coeditor_code YZ2041
_journal_issue 10
_journal_name_full 'Acta Crystallographica Section E Crystallographic Communications'
_journal_paper_doi 10.1107/S2056989023007946
_journal_volume 79
_journal_year 2023
_chemical_formula_iupac 'C12 H16 N6 O S2, C3 H7 N O'
_chemical_formula_moiety 'C12 H16 N6 O S2, C3 H7 N O'
_chemical_formula_sum 'C15 H23 N7 O2 S2'
_chemical_formula_weight 397.52
_chemical_name_systematic
'(2<i>Z</i>,2'<i>E</i>)-2,2'-(3-Methoxy-3-phenylpropane-1,2-diylidene)bis(2-methylhydrazine-1-carbothioamide) dimethylformamide monosolvate'
_space_group_crystal_system monoclinic
_space_group_IT_number 9
_space_group_name_Hall 'C -2yc'
_space_group_name_H-M_alt 'C 1 c 1'
_atom_sites_solution_hydrogens mixed
_audit_creation_method SHELXL-2018/3
_cell_angle_alpha 90
_cell_angle_beta 111.749(2)
_cell_angle_gamma 90
_cell_formula_units_Z 4
_cell_length_a 8.45730(10)
_cell_length_b 23.5853(3)
_cell_length_c 11.00720(10)
_cell_measurement_reflns_used 9940
_cell_measurement_temperature 100(2)
_cell_measurement_theta_max 77.5700
_cell_measurement_theta_min 3.7250
_cell_volume 2039.29(5)
_computing_cell_refinement
;
CrysAlisPro 1.171.42.91a (Rigaku OD, 2023)
;
_computing_data_collection
;
CrysAlisPro 1.171.42.91a (Rigaku OD, 2023)
;
_computing_data_reduction
;
CrysAlisPro 1.171.42.91a (Rigaku OD, 2023)
;
_computing_molecular_graphics
;
ORTEP-3 for Windows (Farrugia, 2012)
;
_computing_publication_material
;
PLATON (Spek, 2020)
;
_computing_structure_refinement
;
<i>SHELXL2019/1</i> (Sheldrick, 2015<i>b</i>)
;
_computing_structure_solution
;
<i>SHELXT2019/1</i> (Sheldrick, 2015<i>a</i>)
;
_diffrn_ambient_temperature 100(2)
_diffrn_measured_fraction_theta_full 0.999
_diffrn_measured_fraction_theta_max 0.992
_diffrn_measurement_device 'four-circle diffractometer'
_diffrn_measurement_device_type 'XtaLAB Synergy, Dualflex, HyPix'
_diffrn_measurement_method '\w scans'
_diffrn_radiation_monochromator mirror
_diffrn_radiation_probe x-ray
_diffrn_radiation_type 'Cu K\a'
_diffrn_radiation_wavelength 1.54184
_diffrn_reflns_av_R_equivalents 0.0297
_diffrn_reflns_av_unetI/netI 0.0223
_diffrn_reflns_limit_h_max 10
_diffrn_reflns_limit_h_min -10
_diffrn_reflns_limit_k_max 29
_diffrn_reflns_limit_k_min -29
_diffrn_reflns_limit_l_max 13
_diffrn_reflns_limit_l_min -9
_diffrn_reflns_number 11141
_diffrn_reflns_theta_full 67.684
_diffrn_reflns_theta_max 77.792
_diffrn_reflns_theta_min 3.748
_diffrn_source 'micro-focus sealed X-ray tube'
_diffrn_standards_decay_% 0
_diffrn_standards_interval_count 0
_diffrn_standards_interval_time 0
_diffrn_standards_number 0
_exptl_absorpt_coefficient_mu 2.574
_exptl_absorpt_correction_T_max 1.000
_exptl_absorpt_correction_T_min 0.658
_exptl_absorpt_correction_type gaussian
_exptl_absorpt_process_details
;
(CrysAlisPro; Rigaku OD, 2023)
;
_exptl_crystal_colour colourless
_exptl_crystal_density_diffrn 1.295
_exptl_crystal_description plate
_exptl_crystal_F_000 840
_exptl_crystal_size_max 0.320
_exptl_crystal_size_mid 0.120
_exptl_crystal_size_min 0.020
_refine_diff_density_max 0.297
_refine_diff_density_min -0.274
_refine_ls_abs_structure_details
;
 Classical Flack method preferred over Parsons because s.u. lower
;
_refine_ls_abs_structure_Flack 0.000(16)
_refine_ls_extinction_method none
_refine_ls_goodness_of_fit_ref 1.067
_refine_ls_hydrogen_treatment mixed
_refine_ls_matrix_type full
_refine_ls_number_parameters 317
_refine_ls_number_reflns 2776
_refine_ls_number_restraints 377
_refine_ls_restrained_S_all 1.003
_refine_ls_R_factor_all 0.0318
_refine_ls_R_factor_gt 0.0317
_refine_ls_shift/su_max 0.000
_refine_ls_shift/su_mean 0.000
_refine_ls_structure_factor_coef Fsqd
_refine_ls_weighting_details 'w=1/[\s^2^(Fo^2^)+(0.0653P)^2^+0.7217P] where P=(Fo^2^+2Fc^2^)/3'
_refine_ls_weighting_scheme calc
_refine_ls_wR_factor_gt 0.0874
_refine_ls_wR_factor_ref 0.0877
_reflns_number_gt 2751
_reflns_number_total 2776
_reflns_threshold_expression 'I > 2\s(I)'
_cod_data_source_file yz2041sup1.cif
_cod_data_source_block I
_cod_original_sg_symbol_H-M 'C c'
_cod_database_code 2022862
_shelx_space_group_comment
;
The symmetry employed for this shelxl refinement is uniquely defined
by the following loop, which should always be used as a source of
symmetry information in preference to the above space-group names.
They are only intended as comments.
;
_shelx_estimated_absorpt_t_min 0.493
_shelx_estimated_absorpt_t_max 0.950

loop_
_space_group_symop_operation_xyz
'x, y, z'
'x, -y, z+1/2'
'x+1/2, y+1/2, z'
'x+1/2, -y+1/2, z+1/2'

loop_
_atom_site_type_symbol
_atom_site_label
_atom_site_fract_x
_atom_site_fract_y
_atom_site_fract_z
_atom_site_U_iso_or_equiv
_atom_site_adp_type
_atom_site_calc_flag
_atom_site_occupancy
_atom_site_disorder_assembly
_atom_site_disorder_group
S S2 0.28482(9) 0.88049(2) 0.35678(8) 0.02715(16) Uani d 1 . .
S S9 0.62361(9) 0.43859(2) 0.67836(8) 0.02788(17) Uani d 1 . .
O O18 0.3029(2) 0.69867(7) 0.22627(17) 0.0208(4) Uani d 1 . .
N N1 0.3182(3) 0.82853(9) 0.5810(2) 0.0250(4) Uani d 1 . .
H H1A 0.321(5) 0.7946(11) 0.623(4) 0.035(10) Uiso d 1 . .
H H1B 0.277(5) 0.8600(14) 0.609(4) 0.050(12) Uiso d 1 . .
N N3 0.3551(3) 0.77463(9) 0.4201(2) 0.0193(4) Uani d 1 . .
H H3 0.338(4) 0.7707(16) 0.335(2) 0.030(9) Uiso d 1 . .
N N4 0.3832(3) 0.72789(9) 0.4985(2) 0.0194(4) Uani d 1 . .
N N7 0.5105(3) 0.58678(9) 0.5112(2) 0.0206(4) Uani d 1 . .
N N8 0.5322(3) 0.54302(9) 0.5966(2) 0.0237(4) Uani d 1 . .
H H8 0.494(4) 0.5441(15) 0.660(3) 0.025(8) Uiso d 1 . .
N N10 0.6502(3) 0.49254(10) 0.4741(3) 0.0304(5) Uani d 1 . .
H H10A 0.637(4) 0.5197(13) 0.412(3) 0.028(8) Uiso d 1 . .
H H10B 0.689(5) 0.4610(13) 0.447(4) 0.042(10) Uiso d 1 . .
C C2 0.3196(3) 0.82596(10) 0.4617(3) 0.0196(5) Uani d 1 . .
C C5 0.4275(3) 0.68202(10) 0.4549(2) 0.0178(5) Uani d 1 . .
C C6 0.4552(3) 0.63348(11) 0.5415(3) 0.0211(5) Uani d 1 . .
H H6 0.432845 0.636140 0.619743 0.025 Uiso calc 1 . .
C C9 0.6017(3) 0.49391(11) 0.5749(3) 0.0245(5) Uani d 1 . .
C C11 0.4518(3) 0.67600(10) 0.3245(2) 0.0180(4) Uani d 1 . .
H H11 0.462814 0.634948 0.306311 0.022 Uiso calc 1 A 1
C C12 0.6115(14) 0.7087(7) 0.3235(18) 0.017(2) Uani d 0.57(4) B 1
C C13 0.7717(16) 0.6857(6) 0.3961(17) 0.019(2) Uani d 0.57(4) B 1
H H13 0.781040 0.650478 0.440053 0.023 Uiso calc 0.57(4) B 1
C C14 0.9181(14) 0.7156(8) 0.4026(14) 0.025(2) Uani d 0.57(4) B 1
H H14 1.027777 0.700727 0.451350 0.030 Uiso calc 0.57(4) B 1
C C15 0.9025(17) 0.7670(7) 0.3378(13) 0.024(2) Uani d 0.57(4) B 1
H H15 1.001690 0.787616 0.343977 0.029 Uiso calc 0.57(4) B 1
C C16 0.7452(17) 0.7882(6) 0.2650(14) 0.0204(19) Uani d 0.57(4) B 1
H H16 0.736384 0.822536 0.217843 0.025 Uiso calc 0.57(4) B 1
C C17 0.5977(16) 0.7599(7) 0.2590(16) 0.0155(19) Uani d 0.57(4) B 1
H H17 0.488928 0.775672 0.211265 0.019 Uiso calc 0.57(4) B 1
C C12A 0.618(2) 0.7024(9) 0.339(2) 0.017(3) Uani d 0.43(4) B 2
C C13A 0.771(2) 0.6743(9) 0.411(2) 0.022(3) Uani d 0.43(4) B 2
H H13A 0.769780 0.639161 0.452901 0.026 Uiso calc 0.43(4) B 2
C C14A 0.9259(19) 0.6998(9) 0.4195(19) 0.023(2) Uani d 0.43(4) B 2
H H14A 1.030313 0.681309 0.467394 0.027 Uiso calc 0.43(4) B 2
C C15A 0.9282(19) 0.7516(9) 0.3588(17) 0.020(2) Uani d 0.43(4) B 2
H H15A 1.033708 0.767984 0.365263 0.025 Uiso calc 0.43(4) B 2
C C16A 0.780(2) 0.7788(8) 0.290(2) 0.023(3) Uani d 0.43(4) B 2
H H16A 0.781356 0.814671 0.251521 0.028 Uiso calc 0.43(4) B 2
C C17A 0.625(2) 0.7534(9) 0.277(2) 0.021(3) Uani d 0.43(4) B 2
H H17A 0.521200 0.771477 0.225499 0.025 Uiso calc 0.43(4) B 2
C C19 0.2808(3) 0.67848(12) 0.0984(3) 0.0257(5) Uani d 1 . .
H H19A 0.191339 0.700524 0.032715 0.039 Uiso calc 1 . .
H H19B 0.248038 0.638391 0.091007 0.039 Uiso calc 1 . .
H H19C 0.387790 0.682681 0.084046 0.039 Uiso calc 1 . .
O O24 0.2984(3) 0.43619(10) 0.2226(3) 0.0449(6) Uani d 1 . .
N N20 0.1627(4) 0.49731(13) 0.3120(3) 0.0405(6) Uani d 1 . .
C C21 0.0784(5) 0.50587(19) 0.4044(5) 0.0551(10) Uani d 1 . .
H H21A 0.075716 0.469985 0.448488 0.083 Uiso calc 1 . .
H H21B -0.038264 0.519122 0.357418 0.083 Uiso calc 1 . .
H H21C 0.140992 0.534251 0.469463 0.083 Uiso calc 1 . .
C C22 0.1605(5) 0.54375(17) 0.2284(4) 0.0503(9) Uani d 1 . .
H H22A 0.259076 0.541176 0.202153 0.075 Uiso calc 1 . .
H H22B 0.165269 0.579467 0.275069 0.075 Uiso calc 1 . .
H H22C 0.055571 0.542499 0.150377 0.075 Uiso calc 1 . .
C C23 0.2273(5) 0.44708(17) 0.3000(4) 0.0456(8) Uani d 1 . .
H H23 0.218115 0.417283 0.355074 0.055 Uiso calc 1 . .

loop_
_atom_site_aniso_label
_atom_site_aniso_U_11
_atom_site_aniso_U_22
_atom_site_aniso_U_33
_atom_site_aniso_U_12
_atom_site_aniso_U_13
_atom_site_aniso_U_23
S2 0.0435(3) 0.0159(3) 0.0262(3) 0.0076(2) 0.0178(3) 0.0043(2)
S9 0.0488(3) 0.0145(3) 0.0281(3) 0.0061(2) 0.0234(3) 0.0048(2)
O18 0.0219(7) 0.0219(8) 0.0180(9) 0.0023(7) 0.0067(6) 0.0003(7)
N1 0.0383(11) 0.0165(9) 0.0250(11) 0.0039(8) 0.0172(9) 0.0016(9)
N3 0.0264(9) 0.0145(9) 0.0198(10) 0.0028(7) 0.0117(8) 0.0030(8)
N4 0.0233(8) 0.0140(9) 0.0230(10) 0.0021(7) 0.0112(8) 0.0016(8)
N7 0.0298(9) 0.0144(9) 0.0200(10) 0.0022(8) 0.0120(8) 0.0017(8)
N8 0.0390(11) 0.0148(10) 0.0236(11) 0.0044(9) 0.0191(9) 0.0029(9)
N10 0.0538(14) 0.0157(10) 0.0324(13) 0.0092(10) 0.0287(11) 0.0052(9)
C2 0.0205(9) 0.0158(11) 0.0232(12) 0.0015(8) 0.0090(9) -0.0009(9)
C5 0.0221(10) 0.0135(10) 0.0192(11) 0.0007(8) 0.0093(9) 0.0007(8)
C6 0.0307(11) 0.0158(11) 0.0208(11) 0.0010(9) 0.0141(9) 0.0012(10)
C9 0.0345(12) 0.0169(12) 0.0248(12) 0.0016(9) 0.0141(10) 0.0011(10)
C11 0.0199(9) 0.0165(10) 0.0186(11) 0.0023(8) 0.0081(8) 0.0007(9)
C12 0.014(3) 0.023(5) 0.013(4) -0.002(3) 0.005(2) 0.002(3)
C13 0.028(3) 0.015(4) 0.017(4) 0.001(2) 0.011(2) 0.007(3)
C14 0.020(2) 0.031(5) 0.023(4) 0.004(3) 0.007(2) 0.004(4)
C15 0.025(4) 0.025(5) 0.024(4) 0.000(3) 0.011(3) 0.003(3)
C16 0.025(4) 0.021(4) 0.017(4) -0.002(3) 0.009(3) 0.002(3)
C17 0.019(3) 0.016(4) 0.013(4) 0.000(3) 0.008(3) 0.004(2)
C12A 0.033(5) 0.013(4) 0.011(5) 0.004(3) 0.014(3) 0.000(3)
C13A 0.019(3) 0.028(6) 0.020(5) 0.004(3) 0.008(3) 0.005(4)
C14A 0.023(3) 0.025(6) 0.021(5) 0.003(4) 0.008(3) 0.004(4)
C15A 0.018(3) 0.022(6) 0.020(5) 0.002(4) 0.006(3) -0.004(4)
C16A 0.030(5) 0.021(5) 0.018(5) -0.004(4) 0.009(4) 0.003(4)
C17A 0.022(4) 0.020(5) 0.019(6) 0.008(4) 0.006(4) 0.001(4)
C19 0.0297(11) 0.0270(13) 0.0184(12) 0.0000(10) 0.0065(10) -0.0003(10)
O24 0.0539(13) 0.0453(14) 0.0487(15) 0.0031(11) 0.0343(12) 0.0024(11)
N20 0.0429(13) 0.0399(15) 0.0428(16) -0.0030(11) 0.0206(12) -0.0034(13)
C21 0.056(2) 0.060(2) 0.060(3) -0.0086(19) 0.0335(19) -0.013(2)
C22 0.0547(19) 0.0407(18) 0.059(2) -0.0030(16) 0.0248(17) 0.0019(18)
C23 0.0524(18) 0.0432(18) 0.050(2) -0.0031(15) 0.0299(17) -0.0010(16)

loop_
_atom_type_symbol
_atom_type_description
_atom_type_scat_dispersion_real
_atom_type_scat_dispersion_imag
_atom_type_scat_source
C C 0.0181 0.0091 'International Tables Vol C Tables 4.2.6.8 and 6.1.1.4'
H H 0.0000 0.0000 'International Tables Vol C Tables 4.2.6.8 and 6.1.1.4'
N N 0.0311 0.0180 'International Tables Vol C Tables 4.2.6.8 and 6.1.1.4'
O O 0.0492 0.0322 'International Tables Vol C Tables 4.2.6.8 and 6.1.1.4'
S S 0.3331 0.5567 'International Tables Vol C Tables 4.2.6.8 and 6.1.1.4'

loop_
_exptl_crystal_face_index_h
_exptl_crystal_face_index_k
_exptl_crystal_face_index_l
_exptl_crystal_face_perp_dist
-1 0 0 0.0622
1 0 0 0.0606
0 0 1 0.1361
0 0 -1 0.1171
0 1 0 0.0102
0 -1 0 0.0102

loop_
_geom_angle_atom_site_label_1
_geom_angle_atom_site_label_2
_geom_angle_atom_site_label_3
_geom_angle_site_symmetry_1
_geom_angle_site_symmetry_3
_geom_angle
_geom_angle_publ_flag
C11 O18 C19 . . 112.21(18) ?
C2 N1 H1A . . 117(3) ?
C2 N1 H1B . . 121(3) ?
H1A N1 H1B . . 119(4) ?
N4 N3 C2 . . 120.8(2) ?
N4 N3 H3 . . 120(2) ?
C2 N3 H3 . . 118(2) ?
C5 N4 N3 . . 116.6(2) ?
C6 N7 N8 . . 116.0(2) ?
C9 N8 N7 . . 118.7(2) ?
C9 N8 H8 . . 119(2) ?
N7 N8 H8 . . 123(2) ?
C9 N10 H10A . . 128(2) ?
C9 N10 H10B . . 124(3) ?
H10A N10 H10B . . 107(4) ?
N1 C2 N3 . . 117.3(2) ?
N1 C2 S2 . . 125.8(2) ?
N3 C2 S2 . . 116.9(2) ?
N4 C5 C6 . . 114.5(2) ?
N4 C5 C11 . . 125.7(2) ?
C6 C5 C11 . . 119.8(2) ?
N7 C6 C5 . . 119.3(2) ?
N7 C6 H6 . . 120.3 ?
C5 C6 H6 . . 120.3 ?
N10 C9 N8 . . 117.3(2) ?
N10 C9 S9 . . 123.8(2) ?
N8 C9 S9 . . 118.9(2) ?
O18 C11 C12A . . 117.2(9) ?
O18 C11 C5 . . 106.77(19) ?
C12A C11 C5 . . 108.1(10) ?
O18 C11 C12 . . 109.5(6) ?
C5 C11 C12 . . 112.3(8) ?
O18 C11 H11 . . 109.4 ?
C5 C11 H11 . . 109.4 ?
C12 C11 H11 . . 109.4 ?
C17 C12 C13 . . 120.6(9) ?
C17 C12 C11 . . 121.8(9) ?
C13 C12 C11 . . 117.5(9) ?
C12 C13 C14 . . 118.9(8) ?
C12 C13 H13 . . 120.6 ?
C14 C13 H13 . . 120.6 ?
C15 C14 C13 . . 119.9(8) ?
C15 C14 H14 . . 120.1 ?
C13 C14 H14 . . 120.1 ?
C16 C15 C14 . . 120.5(8) ?
C16 C15 H15 . . 119.8 ?
C14 C15 H15 . . 119.8 ?
C15 C16 C17 . . 120.8(8) ?
C15 C16 H16 . . 119.6 ?
C17 C16 H16 . . 119.6 ?
C12 C17 C16 . . 119.3(8) ?
C12 C17 H17 . . 120.3 ?
C16 C17 H17 . . 120.3 ?
C17A C12A C13A . . 119.3(13) ?
C17A C12A C11 . . 121.0(13) ?
C13A C12A C11 . . 119.7(13) ?
C12A C13A C14A . . 118.2(12) ?
C12A C13A H13A . . 120.9 ?
C14A C13A H13A . . 120.9 ?
C15A C14A C13A . . 121.2(10) ?
C15A C14A H14A . . 119.4 ?
C13A C14A H14A . . 119.4 ?
C16A C15A C14A . . 120.2(10) ?
C16A C15A H15A . . 119.9 ?
C14A C15A H15A . . 119.9 ?
C15A C16A C17A . . 119.5(11) ?
C15A C16A H16A . . 120.3 ?
C17A C16A H16A . . 120.3 ?
C12A C17A C16A . . 121.7(12) ?
C12A C17A H17A . . 119.2 ?
C16A C17A H17A . . 119.2 ?
O18 C19 H19A . . 109.5 ?
O18 C19 H19B . . 109.5 ?
H19A C19 H19B . . 109.5 ?
O18 C19 H19C . . 109.5 ?
H19A C19 H19C . . 109.5 ?
H19B C19 H19C . . 109.5 ?
C23 N20 C22 . . 121.8(3) ?
C23 N20 C21 . . 121.2(3) ?
C22 N20 C21 . . 116.8(3) ?
N20 C21 H21A . . 109.5 ?
N20 C21 H21B . . 109.5 ?
H21A C21 H21B . . 109.5 ?
N20 C21 H21C . . 109.5 ?
H21A C21 H21C . . 109.5 ?
H21B C21 H21C . . 109.5 ?
N20 C22 H22A . . 109.5 ?
N20 C22 H22B . . 109.5 ?
H22A C22 H22B . . 109.5 ?
N20 C22 H22C . . 109.5 ?
H22A C22 H22C . . 109.5 ?
H22B C22 H22C . . 109.5 ?
O24 C23 N20 . . 125.1(4) ?
O24 C23 H23 . . 117.5 ?
N20 C23 H23 . . 117.5 ?

loop_
_geom_bond_atom_site_label_1
_geom_bond_atom_site_label_2
_geom_bond_site_symmetry_2
_geom_bond_distance
_geom_bond_publ_flag
S2 C2 . 1.680(3) ?
S9 C9 . 1.697(3) ?
O18 C11 . 1.426(3) ?
O18 C19 . 1.430(3) ?
N1 C2 . 1.319(4) ?
N1 H1A . 0.92(2) ?
N1 H1B . 0.92(2) ?
N3 N4 . 1.365(3) ?
N3 C2 . 1.366(3) ?
N3 H3 . 0.90(2) ?
N4 C5 . 1.294(3) ?
N7 C6 . 1.288(3) ?
N7 N8 . 1.362(3) ?
N8 C9 . 1.360(3) ?
N8 H8 . 0.88(2) ?
N10 C9 . 1.318(4) ?
N10 H10A . 0.91(2) ?
N10 H10B . 0.90(2) ?
C5 C6 . 1.452(3) ?
C5 C11 . 1.530(3) ?
C6 H6 . 0.9500 ?
C11 C12A . 1.492(19) ?
C11 C12 . 1.558(13) ?
C11 H11 . 1.0000 ?
C12 C17 . 1.384(10) ?
C12 C13 . 1.402(10) ?
C13 C14 . 1.404(10) ?
C13 H13 . 0.9500 ?
C14 C15 . 1.387(9) ?
C14 H14 . 0.9500 ?
C15 C16 . 1.368(9) ?
C15 H15 . 0.9500 ?
C16 C17 . 1.394(9) ?
C16 H16 . 0.9500 ?
C17 H17 . 0.9500 ?
C12A C17A . 1.390(14) ?
C12A C13A . 1.407(13) ?
C13A C14A . 1.413(13) ?
C13A H13A . 0.9500 ?
C14A C15A . 1.398(12) ?
C14A H14A . 0.9500 ?
C15A C16A . 1.361(12) ?
C15A H15A . 0.9500 ?
C16A C17A . 1.401(13) ?
C16A H16A . 0.9500 ?
C17A H17A . 0.9500 ?
C19 H19A . 0.9800 ?
C19 H19B . 0.9800 ?
C19 H19C . 0.9800 ?
O24 C23 . 1.238(4) ?
N20 C23 . 1.332(5) ?
N20 C22 . 1.426(5) ?
N20 C21 . 1.456(5) ?
C21 H21A . 0.9800 ?
C21 H21B . 0.9800 ?
C21 H21C . 0.9800 ?
C22 H22A . 0.9800 ?
C22 H22B . 0.9800 ?
C22 H22C . 0.9800 ?
C23 H23 . 0.9500 ?

loop_
_geom_hbond_atom_site_label_D
_geom_hbond_atom_site_label_H
_geom_hbond_atom_site_label_A
_geom_hbond_site_symmetry_A
_geom_hbond_distance_DH
_geom_hbond_distance_HA
_geom_hbond_distance_DA
_geom_hbond_angle_DHA
_geom_hbond_publ_flag
N1 H1A N4 . 0.92(3) 2.27(4) 2.670(3) 106(3) yes
N1 H1B S9 3_455 0.92(4) 2.54(4) 3.450(2) 172(4) yes
N3 H3 O18 . 0.90(2) 2.04(3) 2.694(3) 129(3) yes
N8 H8 O24 2_565 0.87(3) 2.07(4) 2.847(4) 149(3) yes
N10 H10A S9 2_564 0.91(3) 2.72(3) 3.570(3) 156(3) yes
N10 H10B S2 3_545 0.91(4) 2.42(4) 3.322(3) 175(4) yes
C6 H6 O24 2_565 0.95 2.54 3.224(4) 129 yes
C11 H11 N7 . 1.00 2.42 2.853(3) 105 yes
C11 H11 S9 2_564 1.00 2.87 3.706(2) 141 yes
C17 H17 O18 . 0.95 2.45 2.787(16) 101 yes
C21 H21B S9 2_464 0.98 2.98 3.951(5) 170.9 yes

loop_
_geom_torsion_atom_site_label_1
_geom_torsion_atom_site_label_2
_geom_torsion_atom_site_label_3
_geom_torsion_atom_site_label_4
_geom_torsion_site_symmetry_1
_geom_torsion_site_symmetry_2
_geom_torsion_site_symmetry_3
_geom_torsion_site_symmetry_4
_geom_torsion
_geom_torsion_publ_flag
C2 N3 N4 C5 . . . . -175.4(2) ?
C6 N7 N8 C9 . . . . -175.4(2) ?
N4 N3 C2 N1 . . . . 1.7(3) ?
N4 N3 C2 S2 . . . . -179.27(16) ?
N3 N4 C5 C6 . . . . -179.78(19) ?
N3 N4 C5 C11 . . . . 0.4(3) ?
N8 N7 C6 C5 . . . . -179.5(2) ?
N4 C5 C6 N7 . . . . -175.5(2) ?
C11 C5 C6 N7 . . . . 4.3(3) ?
N7 N8 C9 N10 . . . . 2.6(4) ?
N7 N8 C9 S9 . . . . -178.22(17) ?
C19 O18 C11 C12A . . . . 79.2(11) ?
C19 O18 C11 C5 . . . . -159.5(2) ?
C19 O18 C11 C12 . . . . 78.8(8) ?
N4 C5 C11 O18 . . . . -50.3(3) ?
C6 C5 C11 O18 . . . . 129.9(2) ?
N4 C5 C11 C12A . . . . 76.6(9) ?
C6 C5 C11 C12A . . . . -103.2(9) ?
N4 C5 C11 C12 . . . . 69.6(6) ?
C6 C5 C11 C12 . . . . -110.1(6) ?
O18 C11 C12 C17 . . . . 14.8(19) ?
C5 C11 C12 C17 . . . . -103.6(16) ?
O18 C11 C12 C13 . . . . -168.3(13) ?
C5 C11 C12 C13 . . . . 73.3(16) ?
C17 C12 C13 C14 . . . . 0(3) ?
C11 C12 C13 C14 . . . . -176.8(14) ?
C12 C13 C14 C15 . . . . 0(2) ?
C13 C14 C15 C16 . . . . -1.5(19) ?
C14 C15 C16 C17 . . . . 2.8(19) ?
C13 C12 C17 C16 . . . . 1(3) ?
C11 C12 C17 C16 . . . . 178.0(14) ?
C15 C16 C17 C12 . . . . -3(2) ?
O18 C11 C12A C17A . . . . 12(2) ?
C5 C11 C12A C17A . . . . -109(2) ?
O18 C11 C12A C13A . . . . -165.2(16) ?
C5 C11 C12A C13A . . . . 74(2) ?
C17A C12A C13A C14A . . . . 1(3) ?
C11 C12A C13A C14A . . . . 178.2(18) ?
C12A C13A C14A C15A . . . . 0(3) ?
C13A C14A C15A C16A . . . . 0(2) ?
C14A C15A C16A C17A . . . . -2(2) ?
C13A C12A C17A C16A . . . . -3(4) ?
C11 C12A C17A C16A . . . . 179.8(19) ?
C15A C16A C17A C12A . . . . 4(3) ?
C22 N20 C23 O24 . . . . 4.0(6) ?
C21 N20 C23 O24 . . . . 178.9(4) ?

_cod_database_fobs_code 2022862
